data_4323787
loop_
_publ_author_name
'Olga Crespo'
'M. Concepci\'on Gimeno'
'Peter G. Jones'
'Antonio Laguna'

_publ_section_title
;
 Gold(I) Complexes with the nido-Diphosphino Ligand
 [7,8-(Ph2P)2-7,8-C2B9H10]-. Preparation of the First Metallocarborane
 Complex of this Ligand. Crystal Structures of
 [Au{(PPh2)2C2B9H10}(PPh3)].CH2Cl2 and
 [Au2{(PPh2)2C2B9H10}2{(PPh2)2(CH2)3}].3Me2CO
;
_journal_name_full 'Inorganic Chemistry'
_journal_page_first 1361
_journal_page_last 1366
_journal_paper_doi 10.1021/ic951204x
_journal_volume 35
_journal_year 1996
_chemical_formula_sum 'C45 H47 Au B9 Cl2 P3'
_chemical_formula_weight 1045.89
_chemical_name_systematic
;
 ?
;
_space_group_IT_number 14
_symmetry_cell_setting monoclinic
_symmetry_space_group_name_Hall '-P 2ybc'
_symmetry_space_group_name_H-M 'P 1 21/c 1'
_atom_sites_solution_hydrogens geom
_atom_sites_solution_primary Patterson
_atom_sites_solution_secondary difmap
_audit_creation_method SHELXL
_cell_angle_alpha 90.00
_cell_angle_beta 104.710(12)
_cell_angle_gamma 90.00
_cell_formula_units_Z 4
_cell_length_a 17.326(3)
_cell_length_b 20.688(3)
_cell_length_c 13.442(2)
_cell_measurement_reflns_used 50
_cell_measurement_temperature 143(2)
_cell_measurement_theta_max 11.5
_cell_measurement_theta_min 10
_cell_volume 4660.2(13)
_computing_cell_refinement 'Stoe DIF4'
_computing_data_collection 'Stoe DIF4'
_computing_data_reduction 'Stoe REDU4'
_computing_molecular_graphics 'Siemens XP'
_computing_publication_material SHELXL-93
_computing_structure_refinement 'SHELXL-93 (Sheldrick, 1993)'
_computing_structure_solution 'SHELXS-86 (Sheldrick, 1990)'
_diffrn_ambient_temperature 143(2)
_diffrn_measurement_device 'Stoe STADI-4'
_diffrn_measurement_method \w/\q-scans
_diffrn_radiation_monochromator graphite
_diffrn_radiation_source 'fine-focus sealed tube'
_diffrn_radiation_type MoK\a
_diffrn_radiation_wavelength 0.71073
_diffrn_reflns_av_R_equivalents 0.0939
_diffrn_reflns_av_sigmaI/netI 0.0359
_diffrn_reflns_limit_h_max 20
_diffrn_reflns_limit_h_min -16
_diffrn_reflns_limit_k_max 9
_diffrn_reflns_limit_k_min -24
_diffrn_reflns_limit_l_max 16
_diffrn_reflns_limit_l_min -16
_diffrn_reflns_number 9399
_diffrn_reflns_theta_max 25.04
_diffrn_reflns_theta_min 3.06
_diffrn_standards_decay_% 0
_diffrn_standards_interval_time 60
_diffrn_standards_number 3
_exptl_absorpt_coefficient_mu 3.407
_exptl_absorpt_correction_T_max 0.982
_exptl_absorpt_correction_T_min 0.558
_exptl_absorpt_correction_type Psi-scans
_exptl_crystal_colour 'pale yellow'
_exptl_crystal_density_diffrn 1.491
_exptl_crystal_description tablet
_exptl_crystal_F_000 2080
_exptl_crystal_size_max 0.40
_exptl_crystal_size_mid 0.40
_exptl_crystal_size_min 0.20
_refine_diff_density_max 0.834
_refine_diff_density_min -0.786
_refine_diff_density_rms 0.096
_refine_ls_extinction_method none
_refine_ls_goodness_of_fit_all 1.093
_refine_ls_goodness_of_fit_obs 1.080
_refine_ls_hydrogen_treatment
;
 All H were clearly identified in difference syntheses. The
 B-H on the open carborane face were refined "freely" (but heavily restrained
 using SADI). Other H riding.
;
_refine_ls_matrix_type full
_refine_ls_number_parameters 508
_refine_ls_number_reflns 8179
_refine_ls_number_restraints 489
_refine_ls_restrained_S_all 1.145
_refine_ls_restrained_S_obs 1.050
_refine_ls_R_factor_all 0.0564
_refine_ls_R_factor_obs 0.0364
_refine_ls_shift/esd_max -0.001
_refine_ls_shift/esd_mean 0.000
_refine_ls_structure_factor_coef Fsqd
_refine_ls_weighting_details 'w=1/[\s^2^(Fo^2^)+(0.0303P)^2^+9.6252P] where P=(Fo^2^+2Fc^2^)/3'
_refine_ls_weighting_scheme calc
_refine_ls_wR_factor_all 0.0945
_refine_ls_wR_factor_obs 0.0745
_reflns_number_observed 6126
_reflns_number_total 8224
_reflns_observed_criterion >2sigma(I)
_cod_data_source_file ic951204x_1.cif
_cod_data_source_block soler
_cod_depositor_comments
;
The following automatic conversions were performed:

'_geom_bond_publ_flag' value 'Y' changed to 'y' according to the
built-in table from CIF Core dictionary named 'cif_core.dic' version
2.4.1 from 2010-06-29 (37 times).

'_geom_angle_publ_flag' value 'Y'
changed to 'y' according to the built-in table from CIF Core
dictionary named 'cif_core.dic' version 2.4.1 from 2010-06-29 (119
times).

Automatic conversion script
Id: cif_fix_values 1715 2011-07-08 13:25:40Z adriana 

The following automatic conversions were performed:

'_refine_ls_weighting_scheme' value 'calc
w=1/[\s^2^(Fo^2^)+(0.0303P)^2^+9.6252P] where P=(Fo^2^+2Fc^2^)/3' was
changed to 'calc'. New tag '_refine_ls_weighting_details' was
created. The value of the new tag was set to
'w=1/[\s^2^(Fo^2^)+(0.0303P)^2^+9.6252P] where P=(Fo^2^+2Fc^2^)/3'.

Automatic conversion script
Id: cif_fix_values 3143 2015-03-26 13:38:13Z robertas 
;
_cod_database_code 4323787

loop_
_symmetry_equiv_pos_as_xyz
'x, y, z'
'-x, y+1/2, -z+1/2'
'-x, -y, -z'
'x, -y-1/2, z-1/2'

loop_
_atom_site_aniso_label
_atom_site_aniso_U_11
_atom_site_aniso_U_22
_atom_site_aniso_U_33
_atom_site_aniso_U_23
_atom_site_aniso_U_13
_atom_site_aniso_U_12
Au 0.02103(10) 0.02499(10) 0.02653(11) -0.00053(9) 0.01161(7) 0.00091(9)
P1 0.0211(7) 0.0164(6) 0.0256(7) 0.0001(5) 0.0081(6) 0.0015(5)
P2 0.0219(7) 0.0173(6) 0.0245(7) -0.0001(5) 0.0105(6) 0.0004(5)
P3 0.0208(6) 0.0278(6) 0.0271(7) -0.0008(6) 0.0112(5) 0.0015(6)
C1 0.020(2) 0.019(2) 0.020(3) 0.003(2) 0.007(2) 0.001(2)
C2 0.017(2) 0.020(2) 0.024(3) 0.002(2) 0.006(2) 0.001(2)
C11 0.021(3) 0.019(2) 0.033(3) -0.002(2) 0.003(2) 0.002(2)
C12 0.052(4) 0.039(3) 0.046(3) -0.014(3) 0.020(3) -0.007(3)
C13 0.080(5) 0.061(4) 0.060(4) -0.036(4) 0.032(4) -0.005(4)
C14 0.040(4) 0.032(3) 0.089(5) -0.030(4) 0.005(4) 0.005(3)
C15 0.035(3) 0.022(3) 0.078(4) -0.001(3) -0.004(3) -0.002(2)
C16 0.042(3) 0.026(3) 0.035(3) 0.000(2) 0.000(3) 0.001(2)
C21 0.022(3) 0.022(2) 0.028(3) -0.001(2) 0.002(2) -0.001(2)
C22 0.043(3) 0.052(4) 0.042(4) -0.013(3) -0.003(3) 0.023(3)
C23 0.063(4) 0.051(4) 0.046(4) -0.013(3) -0.020(3) 0.033(3)
C24 0.053(4) 0.041(3) 0.041(4) -0.004(3) -0.014(3) -0.005(3)
C25 0.042(3) 0.054(4) 0.029(3) -0.001(3) 0.010(3) -0.009(3)
C26 0.026(3) 0.038(3) 0.032(3) 0.001(2) 0.008(2) 0.001(2)
C31 0.022(2) 0.017(2) 0.029(3) 0.002(2) 0.010(2) 0.002(2)
C32 0.030(3) 0.061(4) 0.027(3) 0.000(3) 0.008(3) -0.008(3)
C33 0.030(3) 0.072(4) 0.037(3) 0.004(3) 0.001(3) -0.020(3)
C34 0.045(3) 0.053(4) 0.032(3) 0.000(3) -0.004(3) -0.009(3)
C35 0.049(4) 0.053(4) 0.026(3) 0.003(3) 0.010(3) 0.001(3)
C36 0.027(3) 0.033(3) 0.033(3) 0.002(2) 0.014(2) -0.004(2)
C41 0.026(3) 0.019(2) 0.031(3) 0.001(2) 0.015(2) 0.000(2)
C42 0.045(3) 0.022(2) 0.027(3) -0.004(2) 0.016(3) -0.003(2)
C43 0.045(3) 0.035(3) 0.037(3) 0.008(3) 0.013(3) 0.002(3)
C44 0.043(3) 0.024(3) 0.052(4) 0.012(3) 0.013(3) 0.005(2)
C45 0.060(4) 0.018(2) 0.052(4) -0.004(3) 0.017(3) 0.004(3)
C46 0.041(3) 0.022(2) 0.034(3) 0.000(2) 0.012(3) 0.002(2)
C51 0.026(3) 0.034(3) 0.031(3) 0.002(2) 0.008(2) -0.002(2)
C52 0.042(3) 0.052(3) 0.031(3) 0.007(3) 0.015(3) 0.013(3)
C53 0.053(4) 0.076(5) 0.043(4) 0.024(3) 0.023(3) 0.006(4)
C54 0.048(4) 0.057(4) 0.072(5) 0.041(4) 0.013(4) 0.001(3)
C55 0.056(4) 0.037(3) 0.078(5) 0.017(3) 0.026(4) 0.010(3)
C56 0.046(4) 0.031(3) 0.063(4) 0.006(3) 0.030(3) -0.001(3)
C61 0.025(3) 0.034(3) 0.033(3) -0.007(2) 0.008(2) 0.002(2)
C62 0.030(3) 0.038(3) 0.037(3) -0.005(3) 0.013(3) 0.001(2)
C63 0.030(3) 0.048(3) 0.048(4) -0.014(3) 0.010(3) -0.004(3)
C64 0.036(3) 0.055(4) 0.052(4) -0.007(3) -0.003(3) -0.005(3)
C65 0.050(4) 0.058(4) 0.039(4) 0.010(3) -0.002(3) -0.003(3)
C66 0.036(3) 0.054(4) 0.036(3) 0.003(3) 0.011(3) -0.004(3)
C71 0.025(3) 0.035(3) 0.030(3) -0.001(2) 0.016(2) 0.003(2)
C72 0.033(3) 0.047(3) 0.038(3) -0.008(3) 0.002(3) 0.013(3)
C73 0.038(3) 0.048(3) 0.034(3) -0.012(3) 0.002(3) -0.001(3)
C74 0.050(4) 0.035(3) 0.047(4) -0.004(3) 0.016(3) 0.007(3)
C75 0.040(3) 0.043(3) 0.059(4) -0.006(3) 0.006(3) 0.024(3)
C76 0.030(3) 0.041(3) 0.036(3) -0.010(3) -0.002(3) 0.005(3)
C99 0.145(10) 0.082(6) 0.132(7) 0.034(6) 0.067(8) 0.033(6)
Cl1 0.161(3) 0.122(2) 0.150(3) 0.023(2) 0.101(2) 0.034(2)
Cl2 0.082(2) 0.0696(13) 0.118(2) -0.0028(13) 0.0272(14) -0.0123(11)

loop_
_atom_site_label
_atom_site_type_symbol
_atom_site_fract_x
_atom_site_fract_y
_atom_site_fract_z
_atom_site_U_iso_or_equiv
_atom_site_thermal_displace_type
_atom_site_occupancy
_atom_site_calc_flag
_atom_site_refinement_flags
_atom_site_disorder_group
Au Au 0.730560(11) 0.497474(9) 0.681453(14) 0.02318(7) Uani 1 d . .
P1 P 0.65959(7) 0.41852(6) 0.75314(10) 0.0206(3) Uani 1 d U .
P2 P 0.65521(7) 0.57459(6) 0.75081(10) 0.0204(3) Uani 1 d U .
P3 P 0.83230(7) 0.50147(6) 0.60196(10) 0.0243(3) Uani 1 d U .
C1 C 0.5655(3) 0.4565(2) 0.7586(4) 0.0193(10) Uani 1 d U .
C2 C 0.5625(3) 0.5339(2) 0.7566(4) 0.0203(10) Uani 1 d U .
B1 B 0.5001(3) 0.5636(3) 0.8161(5) 0.0239(12) Uiso 1 d DU .
H1 H 0.5080(21) 0.6102(16) 0.8527(24) 0.029 Uiso 1 d D .
B2 B 0.4513(4) 0.4948(3) 0.8607(5) 0.0275(12) Uiso 1 d D .
H2A H 0.4236(24) 0.4944(15) 0.9242(22) 0.033 Uiso 1 d D .
H2B H 0.5161(18) 0.4952(8) 0.8882(27) 0.033 Uiso 1 d D .
B3 B 0.5051(3) 0.4265(3) 0.8219(4) 0.0227(12) Uiso 1 d DU .
H3 H 0.5157(20) 0.3813(16) 0.8610(24) 0.027 Uiso 1 d D .
B4 B 0.5214(3) 0.4933(3) 0.6437(4) 0.0236(12) Uiso 1 d . .
H4 H 0.5459(3) 0.4931(3) 0.5743(4) 0.028 Uiso 1 calc R .
B5 B 0.4734(3) 0.5619(3) 0.6780(4) 0.0247(12) Uiso 1 d D .
H5 H 0.4638(3) 0.6066(3) 0.6293(4) 0.030 Uiso 1 calc R .
B6 B 0.4058(3) 0.5367(3) 0.7472(4) 0.0237(12) Uiso 1 d D .
H6 H 0.3510(3) 0.5659(3) 0.7451(4) 0.028 Uiso 1 calc R .
B7 B 0.4076(3) 0.4488(3) 0.7497(4) 0.0264(13) Uiso 1 d D .
H7 H 0.3541(3) 0.4183(3) 0.7489(4) 0.032 Uiso 1 calc R .
B8 B 0.4781(3) 0.4242(3) 0.6842(4) 0.0246(13) Uiso 1 d D .
H8 H 0.4714(3) 0.3779(3) 0.6396(4) 0.029 Uiso 1 calc R .
B9 B 0.4187(3) 0.4911(3) 0.6368(4) 0.0248(12) Uiso 1 d . .
H9 H 0.3722(3) 0.4890(3) 0.5618(4) 0.030 Uiso 1 calc R .
C11 C 0.6370(3) 0.3406(2) 0.6918(4) 0.0253(11) Uani 1 d DU .
C12 C 0.6475(4) 0.3320(3) 0.5938(5) 0.0439(14) Uani 1 d DU .
H12 H 0.6656(4) 0.3667(3) 0.5593(5) 0.053 Uiso 1 calc R .
C13 C 0.6314(4) 0.2719(3) 0.5467(6) 0.064(2) Uani 1 d DU .
H13 H 0.6378(4) 0.2659(3) 0.4791(6) 0.077 Uiso 1 calc R .
C14 C 0.6064(4) 0.2214(3) 0.5964(6) 0.056(2) Uani 1 d DU .
H14 H 0.5959(4) 0.1805(3) 0.5637(6) 0.067 Uiso 1 calc R .
C15 C 0.5965(3) 0.2301(3) 0.6936(6) 0.048(2) Uani 1 d DU .
H15 H 0.5794(3) 0.1950(3) 0.7283(6) 0.058 Uiso 1 calc R .
C16 C 0.6112(3) 0.2888(2) 0.7405(4) 0.0361(13) Uani 1 d DU .
H16 H 0.6036(3) 0.2944(2) 0.8075(4) 0.043 Uiso 1 calc R .
C21 C 0.7125(3) 0.3975(2) 0.8837(4) 0.0249(11) Uani 1 d DU .
C22 C 0.7774(3) 0.3563(3) 0.8979(5) 0.048(2) Uani 1 d DU .
H22 H 0.7925(3) 0.3393(3) 0.8399(5) 0.058 Uiso 1 calc R .
C23 C 0.8201(4) 0.3396(3) 0.9958(5) 0.059(2) Uani 1 d DU .
H23 H 0.8641(4) 0.3109(3) 1.0047(5) 0.071 Uiso 1 calc R .
C24 C 0.7997(4) 0.3640(3) 1.0801(5) 0.050(2) Uani 1 d DU .
H24 H 0.8289(4) 0.3516(3) 1.1471(5) 0.060 Uiso 1 calc R .
C25 C 0.7371(3) 0.4063(3) 1.0679(4) 0.0417(14) Uani 1 d DU .
H25 H 0.7236(3) 0.4241(3) 1.1265(4) 0.050 Uiso 1 calc R .
C26 C 0.6934(3) 0.4231(3) 0.9697(4) 0.0318(12) Uani 1 d DU .
H26 H 0.6500(3) 0.4524(3) 0.9613(4) 0.038 Uiso 1 calc R .
C31 C 0.7121(3) 0.5952(2) 0.8802(4) 0.0221(10) Uani 1 d DU .
C32 C 0.7896(3) 0.6169(3) 0.8889(4) 0.0390(14) Uani 1 d DU .
H32 H 0.8098(3) 0.6182(3) 0.8295(4) 0.047 Uiso 1 calc R .
C33 C 0.8372(3) 0.6365(3) 0.9818(5) 0.047(2) Uani 1 d DU .
H33 H 0.8897(3) 0.6516(3) 0.9860(5) 0.057 Uiso 1 calc R .
C34 C 0.8093(4) 0.6345(3) 1.0689(5) 0.0459(15) Uani 1 d DU .
H34 H 0.8420(4) 0.6487(3) 1.1331(5) 0.055 Uiso 1 calc R .
C35 C 0.7335(4) 0.6116(3) 1.0620(4) 0.0425(14) Uani 1 d DU .
H35 H 0.7145(4) 0.6088(3) 1.1222(4) 0.051 Uiso 1 calc R .
C36 C 0.6851(3) 0.5928(2) 0.9690(4) 0.0295(12) Uani 1 d DU .
H36 H 0.6325(3) 0.5781(2) 0.9653(4) 0.035 Uiso 1 calc R .
C41 C 0.6267(3) 0.6524(2) 0.6908(4) 0.0238(11) Uani 1 d DU .
C42 C 0.6089(3) 0.6567(2) 0.5836(4) 0.0298(12) Uani 1 d DU .
H42 H 0.6117(3) 0.6193(2) 0.5437(4) 0.036 Uiso 1 calc R .
C43 C 0.5874(3) 0.7149(3) 0.5362(5) 0.0385(13) Uani 1 d DU .
H43 H 0.5743(3) 0.7175(3) 0.4633(5) 0.046 Uiso 1 calc R .
C44 C 0.5846(3) 0.7698(2) 0.5931(5) 0.0397(14) Uani 1 d DU .
H44 H 0.5705(3) 0.8101(2) 0.5596(5) 0.048 Uiso 1 calc R .
C45 C 0.6021(4) 0.7661(2) 0.6991(5) 0.0426(15) Uani 1 d DU .
H45 H 0.6000(4) 0.8040(2) 0.7383(5) 0.051 Uiso 1 calc R .
C46 C 0.6228(3) 0.7078(2) 0.7482(4) 0.0318(12) Uani 1 d DU .
H46 H 0.6344(3) 0.7054(2) 0.8211(4) 0.038 Uiso 1 calc R .
C51 C 0.8307(3) 0.5700(2) 0.5169(4) 0.0304(12) Uani 1 d DU .
C52 C 0.8651(3) 0.5686(3) 0.4341(4) 0.0404(14) Uani 1 d DU .
H52 H 0.8912(3) 0.5305(3) 0.4204(4) 0.049 Uiso 1 calc R .
C53 C 0.8616(4) 0.6216(3) 0.3719(5) 0.056(2) Uani 1 d DU .
H53 H 0.8856(4) 0.6201(3) 0.3158(5) 0.067 Uiso 1 calc R .
C54 C 0.8233(4) 0.6772(3) 0.3904(5) 0.060(2) Uani 1 d DU .
H54 H 0.8214(4) 0.7139(3) 0.3474(5) 0.071 Uiso 1 calc R .
C55 C 0.7885(4) 0.6794(3) 0.4703(6) 0.055(2) Uani 1 d DU .
H55 H 0.7617(4) 0.7174(3) 0.4825(6) 0.066 Uiso 1 calc R .
C56 C 0.7920(3) 0.6262(3) 0.5336(5) 0.0437(15) Uani 1 d DU .
H56 H 0.7675(3) 0.6282(3) 0.5893(5) 0.052 Uiso 1 calc R .
C61 C 0.9268(3) 0.5059(2) 0.6977(4) 0.0304(11) Uani 1 d DU .
C62 C 0.9947(3) 0.5335(3) 0.6789(4) 0.0343(12) Uani 1 d DU .
H62 H 0.9918(3) 0.5533(3) 0.6143(4) 0.041 Uiso 1 calc R .
C63 C 1.0665(3) 0.5325(3) 0.7530(5) 0.0422(14) Uani 1 d DU .
H63 H 1.1125(3) 0.5518(3) 0.7393(5) 0.051 Uiso 1 calc R .
C64 C 1.0715(4) 0.5036(3) 0.8466(5) 0.050(2) Uani 1 d DU .
H64 H 1.1211(4) 0.5025(3) 0.8970(5) 0.060 Uiso 1 calc R .
C65 C 1.0048(4) 0.4763(3) 0.8676(5) 0.051(2) Uani 1 d DU .
H65 H 1.0082(4) 0.4568(3) 0.9326(5) 0.062 Uiso 1 calc R .
C66 C 0.9326(3) 0.4775(3) 0.7934(4) 0.0417(14) Uani 1 d DU .
H66 H 0.8867(3) 0.4588(3) 0.8080(4) 0.050 Uiso 1 calc R .
C71 C 0.8439(3) 0.4319(2) 0.5239(4) 0.0283(11) Uani 1 d DU .
C72 C 0.7820(3) 0.4162(3) 0.4391(4) 0.0405(14) Uani 1 d DU .
H72 H 0.7364(3) 0.4434(3) 0.4206(4) 0.049 Uiso 1 calc R .
C73 C 0.7860(3) 0.3620(3) 0.3816(4) 0.0412(14) Uani 1 d DU .
H73 H 0.7432(3) 0.3520(3) 0.3238(4) 0.049 Uiso 1 calc R .
C74 C 0.8515(3) 0.3220(3) 0.4072(5) 0.0432(14) Uani 1 d DU .
H74 H 0.8541(3) 0.2844(3) 0.3676(5) 0.052 Uiso 1 calc R .
C75 C 0.9133(4) 0.3371(3) 0.4905(5) 0.049(2) Uani 1 d DU .
H75 H 0.9589(4) 0.3099(3) 0.5083(5) 0.058 Uiso 1 calc R .
C76 C 0.9096(3) 0.3914(3) 0.5483(4) 0.0372(13) Uani 1 d DU .
H76 H 0.9527(3) 0.4011(3) 0.6058(4) 0.045 Uiso 1 calc R .
C99 C 1.0262(7) 0.2141(4) 0.8040(8) 0.114(3) Uani 1 d U .
H99A H 1.0776(7) 0.2109(4) 0.8569(8) 0.137 Uiso 1 calc R .
H99B H 0.9893(7) 0.1821(4) 0.8215(8) 0.137 Uiso 1 calc R .
Cl1 Cl 1.0418(2) 0.1943(2) 0.6899(3) 0.1328(11) Uani 1 d U .
Cl2 Cl 0.98677(14) 0.29154(11) 0.8103(2) 0.0897(7) Uani 1 d U .

loop_
_atom_type_symbol
_atom_type_description
_atom_type_scat_dispersion_real
_atom_type_scat_dispersion_imag
_atom_type_scat_source
C C 0.0033 0.0016 'International Tables Vol C Tables 4.2.6.8 and 6.1.1.4'
H H 0.0000 0.0000 'International Tables Vol C Tables 4.2.6.8 and 6.1.1.4'
B B 0.0013 0.0007 'International Tables Vol C Tables 4.2.6.8 and 6.1.1.4'
P P 0.1023 0.0942 'International Tables Vol C Tables 4.2.6.8 and 6.1.1.4'
Au Au -2.0133 8.8022 'International Tables Vol C Tables 4.2.6.8 and 6.1.1.4'
Cl Cl 0.1484 0.1585 'International Tables Vol C Tables 4.2.6.8 and 6.1.1.4'

loop_
_geom_angle_atom_site_label_1
_geom_angle_atom_site_label_2
_geom_angle_atom_site_label_3
_geom_angle
_geom_angle_site_symmetry_1
_geom_angle_site_symmetry_3
_geom_angle_publ_flag
P3 Au P1 138.67(4) . . y
P3 Au P2 136.05(4) . . y
P1 Au P2 84.91(4) . . y
C11 P1 C21 103.0(2) . . y
C11 P1 C1 108.1(2) . . y
C21 P1 C1 107.5(2) . . y
C11 P1 Au 120.0(2) . . y
C21 P1 Au 111.6(2) . . y
C1 P1 Au 106.11(15) . . y
C41 P2 C31 103.7(2) . . y
C41 P2 C2 106.5(2) . . y
C31 P2 C2 109.6(2) . . y
C41 P2 Au 122.2(2) . . y
C31 P2 Au 108.18(15) . . y
C2 P2 Au 106.3(2) . . y
C61 P3 C51 105.9(2) . . y
C61 P3 C71 103.7(2) . . y
C51 P3 C71 103.9(2) . . y
C61 P3 Au 109.6(2) . . y
C51 P3 Au 115.6(2) . . y
C71 P3 Au 116.9(2) . . y
C2 C1 B3 111.5(4) . . y
C2 C1 B4 62.4(3) . . y
B3 C1 B4 116.1(4) . . y
C2 C1 B8 110.9(4) . . y
B3 C1 B8 64.5(3) . . y
B4 C1 B8 61.6(3) . . y
C2 C1 P1 117.0(3) . . y
B3 C1 P1 123.7(3) . . y
B4 C1 P1 110.7(3) . . y
B8 C1 P1 118.1(3) . . y
C1 C2 B1 113.1(4) . . y
C1 C2 B4 62.1(3) . . y
B1 C2 B4 116.1(4) . . y
C1 C2 B5 111.4(4) . . y
B1 C2 B5 64.6(3) . . y
B4 C2 B5 61.4(3) . . y
C1 C2 P2 115.8(3) . . y
B1 C2 P2 123.3(3) . . y
B4 C2 P2 111.0(3) . . y
B5 C2 P2 118.4(3) . . y
C2 B1 B6 105.6(4) . . y
C2 B1 B5 60.8(3) . . y
B6 B1 B5 59.2(3) . . y
C2 B1 B2 106.8(4) . . y
B6 B1 B2 58.7(3) . . y
B5 B1 B2 107.8(4) . . y
B6 B2 B7 62.1(3) . . y
B6 B2 B1 58.3(3) . . y
B7 B2 B1 106.0(4) . . y
B6 B2 B3 106.2(4) . . y
B7 B2 B3 59.1(3) . . y
B1 B2 B3 101.2(4) . . y
C1 B3 B7 105.2(4) . . y
C1 B3 B8 60.3(3) . . y
B7 B3 B8 58.7(3) . . y
C1 B3 B2 107.1(4) . . y
B7 B3 B2 58.5(3) . . y
B8 B3 B2 107.2(4) . . y
C1 B4 C2 55.5(3) . . y
C1 B4 B9 104.4(4) . . y
C2 B4 B9 104.3(4) . . y
C1 B4 B8 59.4(3) . . y
C2 B4 B8 103.7(4) . . y
B9 B4 B8 59.4(3) . . y
C1 B4 B5 104.7(4) . . y
C2 B4 B5 59.6(3) . . y
B9 B4 B5 59.9(3) . . y
B8 B4 B5 107.8(4) . . y
C2 B5 B6 100.9(4) . . y
C2 B5 B9 103.8(4) . . y
B6 B5 B9 62.5(3) . . y
C2 B5 B4 59.0(3) . . y
B6 B5 B4 108.8(4) . . y
B9 B5 B4 59.9(3) . . y
C2 B5 B1 54.6(3) . . y
B6 B5 B1 59.2(3) . . y
B9 B5 B1 108.5(4) . . y
B4 B5 B1 105.7(4) . . y
B5 B6 B1 61.7(3) . . y
B5 B6 B2 113.3(4) . . y
B1 B6 B2 63.0(3) . . y
B5 B6 B7 107.3(4) . . y
B1 B6 B7 107.4(4) . . y
B2 B6 B7 59.3(3) . . y
B5 B6 B9 59.0(3) . . y
B1 B6 B9 107.8(4) . . y
B2 B6 B9 109.4(4) . . y
B7 B6 B9 59.4(3) . . y
B8 B7 B2 112.1(4) . . y
B8 B7 B3 60.9(3) . . y
B2 B7 B3 62.4(3) . . y
B8 B7 B9 58.7(3) . . y
B2 B7 B9 109.5(4) . . y
B3 B7 B9 107.1(4) . . y
B8 B7 B6 106.9(4) . . y
B2 B7 B6 58.6(3) . . y
B3 B7 B6 106.1(4) . . y
B9 B7 B6 60.3(3) . . y
C1 B8 B9 104.7(4) . . y
C1 B8 B7 102.6(4) . . y
B9 B8 B7 62.1(3) . . y
C1 B8 B4 59.0(3) . . y
B9 B8 B4 60.2(3) . . y
B7 B8 B4 109.0(4) . . y
C1 B8 B3 55.2(3) . . y
B9 B8 B3 109.4(4) . . y
B7 B8 B3 60.4(3) . . y
B4 B8 B3 106.1(4) . . y
B8 B9 B5 109.0(4) . . y
B8 B9 B4 60.5(3) . . y
B5 B9 B4 60.2(3) . . y
B8 B9 B7 59.2(3) . . y
B5 B9 B7 107.7(4) . . y
B4 B9 B7 106.9(4) . . y
B8 B9 B6 107.2(4) . . y
B5 B9 B6 58.6(3) . . y
B4 B9 B6 105.9(4) . . y
B7 B9 B6 60.2(3) . . y
C12 C11 C16 119.0(5) . . ?
C12 C11 P1 118.9(4) . . ?
C16 C11 P1 122.1(4) . . ?
C11 C12 C13 119.2(6) . . ?
C14 C13 C12 120.8(6) . . ?
C13 C14 C15 119.8(6) . . ?
C16 C15 C14 120.3(6) . . ?
C15 C16 C11 121.0(6) . . ?
C22 C21 C26 118.5(5) . . ?
C22 C21 P1 118.3(4) . . ?
C26 C21 P1 123.1(4) . . ?
C23 C22 C21 120.3(6) . . ?
C24 C23 C22 120.7(6) . . ?
C23 C24 C25 120.1(6) . . ?
C24 C25 C26 119.7(6) . . ?
C21 C26 C25 120.7(5) . . ?
C36 C31 C32 117.9(5) . . ?
C36 C31 P2 126.5(4) . . ?
C32 C31 P2 115.6(4) . . ?
C33 C32 C31 121.1(5) . . ?
C32 C33 C34 120.4(5) . . ?
C33 C34 C35 119.2(6) . . ?
C36 C35 C34 120.7(5) . . ?
C35 C36 C31 120.7(5) . . ?
C46 C41 C42 119.2(5) . . ?
C46 C41 P2 122.1(4) . . ?
C42 C41 P2 118.7(3) . . ?
C43 C42 C41 119.9(5) . . ?
C42 C43 C44 120.7(5) . . ?
C43 C44 C45 119.9(5) . . ?
C46 C45 C44 120.3(5) . . ?
C45 C46 C41 119.9(5) . . ?
C52 C51 C56 118.1(5) . . ?
C52 C51 P3 123.1(4) . . ?
C56 C51 P3 118.8(4) . . ?
C53 C52 C51 120.6(6) . . ?
C52 C53 C54 120.4(6) . . ?
C55 C54 C53 119.9(6) . . ?
C54 C55 C56 120.1(6) . . ?
C55 C56 C51 120.8(6) . . ?
C62 C61 C66 118.4(5) . . ?
C62 C61 P3 123.1(4) . . ?
C66 C61 P3 118.5(4) . . ?
C63 C62 C61 120.8(5) . . ?
C64 C63 C62 120.1(6) . . ?
C63 C64 C65 120.3(6) . . ?
C64 C65 C66 119.7(6) . . ?
C65 C66 C61 120.8(5) . . ?
C76 C71 C72 118.0(5) . . ?
C76 C71 P3 123.1(4) . . ?
C72 C71 P3 118.8(4) . . ?
C73 C72 C71 120.9(5) . . ?
C72 C73 C74 120.4(5) . . ?
C75 C74 C73 119.3(5) . . ?
C74 C75 C76 120.5(5) . . ?
C75 C76 C71 120.9(5) . . ?
Cl1 C99 Cl2 115.1(6) . . ?

loop_
_geom_bond_atom_site_label_1
_geom_bond_atom_site_label_2
_geom_bond_distance
_geom_bond_site_symmetry_2
_geom_bond_publ_flag
Au P3 2.2831(13) . y
Au P1 2.3896(13) . y
Au P2 2.3952(12) . y
P1 C11 1.808(5) . y
P1 C21 1.814(5) . y
P1 C1 1.827(5) . y
P2 C41 1.812(5) . y
P2 C31 1.819(5) . y
P2 C2 1.832(5) . y
P3 C61 1.809(5) . y
P3 C51 1.818(5) . y
P3 C71 1.822(5) . y
C1 C2 1.603(6) . y
C1 B3 1.630(7) . y
C1 B4 1.718(7) . y
C1 B8 1.724(7) . y
C2 B1 1.620(7) . y
C2 B4 1.723(7) . y
C2 B5 1.734(7) . y
B1 B6 1.750(8) . y
B1 B5 1.795(8) . y
B1 B2 1.832(8) . y
B2 B6 1.757(8) . y
B2 B7 1.770(8) . y
B2 B3 1.841(8) . y
B3 B7 1.783(8) . y
B3 B8 1.791(8) . y
B4 B9 1.758(8) . y
B4 B8 1.764(8) . y
B4 B5 1.764(8) . y
B5 B6 1.750(8) . y
B5 B9 1.758(8) . y
B6 B7 1.819(8) . y
B6 B9 1.820(8) . y
B7 B8 1.753(8) . y
B7 B9 1.804(8) . y
B8 B9 1.745(8) . y
C11 C12 1.386(7) . ?
C11 C16 1.387(7) . ?
C12 C13 1.390(8) . ?
C13 C14 1.369(9) . ?
C14 C15 1.372(9) . ?
C15 C16 1.363(7) . ?
C21 C22 1.385(7) . ?
C21 C26 1.385(7) . ?
C22 C23 1.380(8) . ?
C23 C24 1.365(8) . ?
C24 C25 1.372(8) . ?
C25 C26 1.389(7) . ?
C31 C36 1.388(7) . ?
C31 C32 1.392(7) . ?
C32 C33 1.371(7) . ?
C33 C34 1.376(8) . ?
C34 C35 1.377(8) . ?
C35 C36 1.373(7) . ?
C41 C46 1.393(6) . ?
C41 C42 1.398(7) . ?
C42 C43 1.369(7) . ?
C43 C44 1.376(7) . ?
C44 C45 1.381(8) . ?
C45 C46 1.378(7) . ?
C51 C52 1.389(7) . ?
C51 C56 1.389(7) . ?
C52 C53 1.371(8) . ?
C53 C54 1.382(9) . ?
C54 C55 1.360(9) . ?
C55 C56 1.383(8) . ?
C61 C62 1.389(7) . ?
C61 C66 1.394(7) . ?
C62 C63 1.383(7) . ?
C63 C64 1.376(8) . ?
C64 C65 1.378(8) . ?
C65 C66 1.387(8) . ?
C71 C76 1.384(7) . ?
C71 C72 1.391(7) . ?
C72 C73 1.374(7) . ?
C73 C74 1.377(7) . ?
C74 C75 1.374(8) . ?
C75 C76 1.376(7) . ?
C99 Cl1 1.674(10) . ?
C99 Cl2 1.752(9) . ?
